data_2022323
loop_
_publ_author_name
'Santana, Carlos L.'
'Battle, Jessica D.'
'Unruh, Daniel K.'
'Groeneman, Ryan H.'

_publ_section_title
;
 Honeycomb molecular network based upon a hydrate of
 4,6-dichlororesorcinol and the photoproduct
 <i>rtct</i>-tetrakis(pyridin-4-yl)cyclobutane
;
_journal_coeditor_code OV3144
_journal_issue 2
_journal_name_full 'Acta Crystallographica Section C'
_journal_page_first 111
_journal_page_last 115
_journal_paper_doi 10.1107/S2053229621000590
_journal_volume 77
_journal_year 2021
_chemical_formula_iupac 'C24 H20 N4, C6 H4 Cl2 O2, H2 O'
_chemical_formula_moiety 'C24 H20 N4, C6 H4 Cl2 O2, H2 O'
_chemical_formula_sum 'C30 H26 Cl2 N4 O3'
_chemical_formula_weight 561.45
_chemical_name_systematic
'<i>rtct</i>-1,2,3,4-Tetrakis(pyridin-4-yl)cyclobutane--4,6-dichlorobenzene-1,3-diol--water (1/1/1)'
_space_group_crystal_system monoclinic
_space_group_IT_number 14
_space_group_name_Hall '-P 2ybc'
_space_group_name_H-M_alt 'P 1 21/c 1'
_atom_sites_solution_hydrogens mixed
_atom_sites_solution_primary dual
_audit_creation_method
;
Olex2 1.3-ac4
(compiled 2020.03.28 svn.rd84adfe8 for Rigaku Oxford Diffraction, GUI svn.r6032)
;
_cell_angle_alpha 90
_cell_angle_beta 103.6830(10)
_cell_angle_gamma 90
_cell_formula_units_Z 4
_cell_length_a 13.84130(10)
_cell_length_b 8.99010(10)
_cell_length_c 21.8680(2)
_cell_measurement_reflns_used 33543
_cell_measurement_temperature 100.2(7)
_cell_measurement_theta_max 77.5730
_cell_measurement_theta_min 3.2650
_cell_volume 2643.91(4)
_computing_cell_refinement
;
CrysAlis PRO (Rigaku OD, 2020)
;
_computing_data_collection
;
CrysAlis PRO (Rigaku OD, 2020)
;
_computing_data_reduction
;
CrysAlis PRO (Rigaku OD, 2020)
;
_computing_molecular_graphics
;
OLEX2 (Dolomanov <i>et al.</i>,  2009)
;
_computing_publication_material
;
OLEX2 (Dolomanov <i>et al.</i>,  2009)
;
_computing_structure_refinement
;
SHELXL2018 (Sheldrick, 2015b)
;
_computing_structure_solution
;
SHELXT2014 (Sheldrick, 2015a)
;
_diffrn_ambient_temperature 100.2(7)
_diffrn_detector 'Hybrid Pixel Array Detector'
_diffrn_detector_area_resol_mean 10.0000
_diffrn_measured_fraction_theta_full 1.000
_diffrn_measured_fraction_theta_max 0.981
_diffrn_measurement_device 'four-circle diffractometer'
_diffrn_measurement_device_type 'Rigaku XtaLAB Synergy diffractometer with a Dualflex HyPix detector'
_diffrn_measurement_method '\w scans'
_diffrn_radiation_monochromator mirror
_diffrn_radiation_probe x-ray
_diffrn_radiation_type 'Cu K\a'
_diffrn_radiation_wavelength 1.54184
_diffrn_reflns_av_R_equivalents 0.0399
_diffrn_reflns_av_unetI/netI 0.0198
_diffrn_reflns_limit_h_max 17
_diffrn_reflns_limit_h_min -17
_diffrn_reflns_limit_k_max 10
_diffrn_reflns_limit_k_min -11
_diffrn_reflns_limit_l_max 27
_diffrn_reflns_limit_l_min -27
_diffrn_reflns_number 50633
_diffrn_reflns_theta_full 67.684
_diffrn_reflns_theta_max 77.608
_diffrn_reflns_theta_min 3.286
_diffrn_source 'micro-focus sealed X-ray tube'
_exptl_absorpt_coefficient_mu 2.541
_exptl_absorpt_correction_T_max 1.000
_exptl_absorpt_correction_T_min 0.725
_exptl_absorpt_correction_type gaussian
_exptl_absorpt_process_details
;
(CrysAlis PRO; Rigaku OD, 2020)
;
_exptl_crystal_colour 'clear colourless'
_exptl_crystal_density_diffrn 1.410
_exptl_crystal_description block
_exptl_crystal_F_000 1168
_exptl_crystal_size_max 0.202
_exptl_crystal_size_mid 0.173
_exptl_crystal_size_min 0.122
_refine_diff_density_max 0.342
_refine_diff_density_min -0.235
_refine_ls_extinction_coef 0.00041(7)
_refine_ls_extinction_expression Fc^*^=kFc[1+0.001xFc^2^\l^3^/sin(2\q)]^-1/4^
_refine_ls_extinction_method
;
SHELXL2018 (Sheldrick, 2015b)
;
_refine_ls_goodness_of_fit_ref 1.092
_refine_ls_hydrogen_treatment constr
_refine_ls_matrix_type full
_refine_ls_number_parameters 358
_refine_ls_number_reflns 5515
_refine_ls_number_restraints 0
_refine_ls_restrained_S_all 1.092
_refine_ls_R_factor_all 0.0309
_refine_ls_R_factor_gt 0.0296
_refine_ls_shift/su_max 0.001
_refine_ls_shift/su_mean 0.000
_refine_ls_structure_factor_coef Fsqd
_refine_ls_weighting_details 'w=1/[\s^2^(Fo^2^)+(0.0349P)^2^+1.0984P] where P=(Fo^2^+2Fc^2^)/3'
_refine_ls_weighting_scheme calc
_refine_ls_wR_factor_gt 0.0774
_refine_ls_wR_factor_ref 0.0783
_reflns_number_gt 5221
_reflns_number_total 5515
_reflns_threshold_expression 'I > 2\s(I)'
_cod_data_source_file ov3144sup1.cif
_cod_data_source_block 4_6-diCl_res.rtct-TPCB.H2O
_cod_depositor_comments 'Adding full bibliography for 2022322--2022323.cif.'
_cod_database_code 2022323
_cod_database_fobs_code 2022323
_shelx_space_group_comment
;
The symmetry employed for this shelxl refinement is uniquely defined
by the following loop, which should always be used as a source of
symmetry information in preference to the above space-group names.
They are only intended as comments.
;

loop_
_space_group_symop_operation_xyz
'x, y, z'
'-x, y+1/2, -z+1/2'
'-x, -y, -z'
'x, -y-1/2, z-1/2'

loop_
_atom_site_type_symbol
_atom_site_label
_atom_site_fract_x
_atom_site_fract_y
_atom_site_fract_z
_atom_site_U_iso_or_equiv
_atom_site_adp_type
_atom_site_calc_flag
_atom_site_occupancy
_atom_site_disorder_assembly
_atom_site_disorder_group
N N1 0.48683(8) 0.55717(13) 0.36301(6) 0.0253(2) Uani d 1 . .
N N2 1.04096(8) 0.66590(12) 0.46947(5) 0.0211(2) Uani d 1 . .
N N3 0.98935(8) 0.52361(12) 0.12458(5) 0.0205(2) Uani d 1 . .
N N4 0.72166(8) -0.19431(12) 0.23706(5) 0.0238(2) Uani d 1 . .
C C7 0.74842(8) 0.35508(13) 0.32497(5) 0.0158(2) Uani d 1 . .
H H7 0.777509 0.287363 0.359542 0.019 Uiso calc 1 . .
C C8 0.82967(8) 0.46610(13) 0.31460(5) 0.0153(2) Uani d 1 . .
H H8 0.796929 0.548751 0.288522 0.018 Uiso calc 1 . .
C C9 0.86124(8) 0.34871(13) 0.27132(5) 0.0155(2) Uani d 1 . .
H H9 0.909097 0.279966 0.297019 0.019 Uiso calc 1 . .
C C10 0.75388(8) 0.28237(13) 0.26138(5) 0.0160(2) Uani d 1 . .
H H10 0.708458 0.333244 0.226462 0.019 Uiso calc 1 . .
C C11 0.65316(9) 0.41745(13) 0.33538(6) 0.0169(2) Uani d 1 . .
C C12 0.59631(9) 0.51942(14) 0.29389(6) 0.0191(2) Uani d 1 . .
H H12 0.612815 0.542909 0.256205 0.023 Uiso calc 1 . .
C C13 0.51491(9) 0.58526(15) 0.30955(6) 0.0235(3) Uani d 1 . .
H H13 0.477614 0.652819 0.281358 0.028 Uiso calc 1 . .
C C14 0.53928(10) 0.45533(15) 0.40149(6) 0.0258(3) Uani d 1 . .
H H14 0.519654 0.431528 0.438139 0.031 Uiso calc 1 . .
C C15 0.62148(10) 0.38330(14) 0.38957(6) 0.0230(3) Uani d 1 . .
H H15 0.655279 0.312513 0.417647 0.028 Uiso calc 1 . .
C C16 0.90404(9) 0.52871(13) 0.36999(5) 0.0164(2) Uani d 1 . .
C C17 1.00608(9) 0.51130(14) 0.37733(5) 0.0194(2) Uani d 1 . .
H H17 1.030444 0.453148 0.349162 0.023 Uiso calc 1 . .
C C18 1.07112(9) 0.58132(14) 0.42698(6) 0.0215(3) Uani d 1 . .
H H18 1.139054 0.569010 0.431024 0.026 Uiso calc 1 . .
C C19 0.94265(9) 0.67943(14) 0.46288(6) 0.0211(2) Uani d 1 . .
H H19 0.920320 0.736066 0.492367 0.025 Uiso calc 1 . .
C C20 0.87237(9) 0.61406(14) 0.41475(6) 0.0195(2) Uani d 1 . .
H H20 0.804895 0.626918 0.412307 0.023 Uiso calc 1 . .
C C21 0.90198(8) 0.40407(13) 0.21760(5) 0.0154(2) Uani d 1 . .
C C22 0.99160(9) 0.34997(14) 0.20828(6) 0.0191(2) Uani d 1 . .
H H22 1.024248 0.272588 0.232997 0.023 Uiso calc 1 . .
C C23 1.03181(9) 0.41224(14) 0.16190(6) 0.0217(3) Uani d 1 . .
H H23 1.091732 0.374437 0.156420 0.026 Uiso calc 1 . .
C C24 0.90181(9) 0.57330(14) 0.13259(6) 0.0197(2) Uani d 1 . .
H H24 0.870270 0.649277 0.106491 0.024 Uiso calc 1 . .
C C25 0.85564(9) 0.51772(14) 0.17763(5) 0.0185(2) Uani d 1 . .
H H25 0.794676 0.555583 0.181167 0.022 Uiso calc 1 . .
C C26 0.74232(8) 0.11682(13) 0.25362(5) 0.0167(2) Uani d 1 . .
C C27 0.71118(9) 0.02747(14) 0.29729(6) 0.0195(2) Uani d 1 . .
H H27 0.696712 0.069356 0.332980 0.023 Uiso calc 1 . .
C C28 0.70193(9) -0.12488(14) 0.28701(6) 0.0222(3) Uani d 1 . .
H H28 0.680696 -0.182433 0.316669 0.027 Uiso calc 1 . .
C C29 0.75128(10) -0.10652(15) 0.19532(6) 0.0234(3) Uani d 1 . .
H H29 0.765263 -0.151225 0.160039 0.028 Uiso calc 1 . .
C C30 0.76238(9) 0.04626(14) 0.20134(6) 0.0200(2) Uani d 1 . .
H H30 0.783047 0.101212 0.170715 0.024 Uiso calc 1 . .
Cl Cl1 0.50356(2) 0.91759(4) 0.37220(2) 0.02473(9) Uani d 1 . .
Cl Cl2 0.32412(2) 1.33881(3) 0.48080(2) 0.02911(9) Uani d 1 . .
O O1 0.37269(7) 0.70483(10) 0.42940(5) 0.0270(2) Uani d 1 . .
H H1 0.409306 0.690700 0.405462 0.040 Uiso calc 1 . .
O O2 0.22620(7) 1.08906(10) 0.52582(4) 0.0242(2) Uani d 1 . .
H H2 0.196131 1.017136 0.535095 0.036 Uiso calc 1 . .
C C1 0.41918(9) 0.96317(14) 0.41690(5) 0.0190(2) Uani d 1 . .
C C2 0.40607(9) 1.11178(14) 0.42942(6) 0.0210(2) Uani d 1 . .
H H2A 0.440806 1.184613 0.413281 0.025 Uiso calc 1 . .
C C3 0.34125(9) 1.15176(14) 0.46597(6) 0.0201(2) Uani d 1 . .
C C4 0.28827(9) 1.04377(14) 0.49048(5) 0.0192(2) Uani d 1 . .
C C5 0.30079(9) 0.89574(14) 0.47603(6) 0.0193(2) Uani d 1 . .
H H5 0.264373 0.823292 0.491077 0.023 Uiso calc 1 . .
C C6 0.36626(9) 0.85203(14) 0.43967(6) 0.0189(2) Uani d 1 . .
O O3 0.12788(6) 0.87086(10) 0.55989(4) 0.02113(18) Uani d 1 . .
H H3A 0.102475 0.805683 0.532673 0.032 Uiso d 1 . .
H H3B 0.080836 0.895254 0.576823 0.032 Uiso d 1 . .

loop_
_atom_site_aniso_label
_atom_site_aniso_U_11
_atom_site_aniso_U_22
_atom_site_aniso_U_33
_atom_site_aniso_U_12
_atom_site_aniso_U_13
_atom_site_aniso_U_23
N1 0.0200(5) 0.0234(6) 0.0359(6) -0.0041(4) 0.0132(5) -0.0104(5)
N2 0.0234(5) 0.0206(5) 0.0192(5) 0.0012(4) 0.0050(4) -0.0018(4)
N3 0.0214(5) 0.0225(6) 0.0195(5) -0.0045(4) 0.0089(4) -0.0025(4)
N4 0.0258(5) 0.0172(5) 0.0292(6) 0.0003(4) 0.0081(4) -0.0015(4)
C7 0.0172(5) 0.0143(5) 0.0174(5) 0.0004(4) 0.0068(4) 0.0007(4)
C8 0.0167(5) 0.0146(6) 0.0159(5) 0.0005(4) 0.0065(4) 0.0001(4)
C9 0.0159(5) 0.0147(6) 0.0170(5) 0.0011(4) 0.0057(4) 0.0001(4)
C10 0.0166(5) 0.0153(6) 0.0174(5) 0.0011(4) 0.0068(4) 0.0000(4)
C11 0.0178(5) 0.0138(6) 0.0209(6) -0.0027(4) 0.0080(4) -0.0040(4)
C12 0.0179(5) 0.0197(6) 0.0202(6) -0.0006(4) 0.0056(4) -0.0040(4)
C13 0.0182(6) 0.0238(7) 0.0280(6) 0.0005(5) 0.0045(5) -0.0072(5)
C14 0.0293(7) 0.0220(7) 0.0327(7) -0.0068(5) 0.0203(6) -0.0062(5)
C15 0.0282(6) 0.0188(6) 0.0261(6) -0.0016(5) 0.0143(5) 0.0002(5)
C16 0.0199(6) 0.0140(6) 0.0164(5) -0.0001(4) 0.0067(4) 0.0023(4)
C17 0.0209(6) 0.0196(6) 0.0190(6) 0.0023(5) 0.0077(5) -0.0019(4)
C18 0.0192(6) 0.0238(6) 0.0220(6) 0.0022(5) 0.0058(5) -0.0014(5)
C19 0.0256(6) 0.0195(6) 0.0197(6) 0.0031(5) 0.0086(5) -0.0016(5)
C20 0.0194(6) 0.0203(6) 0.0206(6) 0.0023(5) 0.0081(5) -0.0002(5)
C21 0.0162(5) 0.0155(6) 0.0153(5) -0.0027(4) 0.0052(4) -0.0030(4)
C22 0.0186(5) 0.0178(6) 0.0220(6) 0.0010(4) 0.0069(4) -0.0013(4)
C23 0.0199(6) 0.0226(6) 0.0252(6) -0.0002(5) 0.0103(5) -0.0037(5)
C24 0.0211(6) 0.0208(6) 0.0174(5) -0.0007(5) 0.0052(4) 0.0010(4)
C25 0.0166(5) 0.0204(6) 0.0192(5) 0.0012(4) 0.0059(4) 0.0001(4)
C26 0.0134(5) 0.0165(6) 0.0199(6) 0.0010(4) 0.0036(4) 0.0001(4)
C27 0.0195(6) 0.0190(6) 0.0218(6) -0.0001(5) 0.0085(5) -0.0005(5)
C28 0.0229(6) 0.0191(6) 0.0266(6) -0.0015(5) 0.0097(5) 0.0018(5)
C29 0.0266(6) 0.0213(6) 0.0237(6) 0.0011(5) 0.0083(5) -0.0032(5)
C30 0.0215(6) 0.0193(6) 0.0205(6) 0.0006(5) 0.0074(5) 0.0006(5)
Cl1 0.02563(16) 0.02632(17) 0.02709(16) -0.00045(11) 0.01592(12) -0.00316(11)
Cl2 0.03560(18) 0.01772(16) 0.03833(18) -0.00042(12) 0.01737(14) -0.00530(12)
O1 0.0313(5) 0.0188(5) 0.0378(5) 0.0010(4) 0.0221(4) -0.0039(4)
O2 0.0267(5) 0.0202(5) 0.0311(5) 0.0015(4) 0.0174(4) -0.0033(4)
C1 0.0173(5) 0.0238(6) 0.0174(5) 0.0006(5) 0.0070(4) -0.0015(5)
C2 0.0211(6) 0.0209(6) 0.0218(6) -0.0024(5) 0.0068(5) -0.0005(5)
C3 0.0212(6) 0.0177(6) 0.0217(6) 0.0011(5) 0.0056(5) -0.0026(5)
C4 0.0177(5) 0.0226(6) 0.0179(5) 0.0023(5) 0.0056(4) -0.0013(5)
C5 0.0195(6) 0.0191(6) 0.0208(6) 0.0012(5) 0.0080(4) 0.0012(4)
C6 0.0191(5) 0.0186(6) 0.0196(6) 0.0017(4) 0.0055(4) -0.0011(4)
O3 0.0199(4) 0.0241(5) 0.0212(4) -0.0008(3) 0.0085(3) -0.0053(3)

loop_
_atom_type_symbol
_atom_type_description
_atom_type_scat_dispersion_real
_atom_type_scat_dispersion_imag
_atom_type_scat_source
C C 0.0181 0.0091 'International Tables Vol C Tables 4.2.6.8 and 6.1.1.4'
H H 0.0000 0.0000 'International Tables Vol C Tables 4.2.6.8 and 6.1.1.4'
Cl Cl 0.3639 0.7018 'International Tables Vol C Tables 4.2.6.8 and 6.1.1.4'
N N 0.0311 0.0180 'International Tables Vol C Tables 4.2.6.8 and 6.1.1.4'
O O 0.0492 0.0322 'International Tables Vol C Tables 4.2.6.8 and 6.1.1.4'

loop_
_exptl_crystal_face_index_h
_exptl_crystal_face_index_k
_exptl_crystal_face_index_l
_exptl_crystal_face_perp_dist
5 5 -6 0.0767
4 -3 -12 0.0952
-1 -6 -3 0.0849
-3 -5 2 0.0828
-6 -3 10 0.0692
-6 1 13 0.0938
7 0 7 0.0671
3 -5 0 0.0930
0 -6 -4 0.0879
1 5 4 0.1030
-6 4 -4 0.0627
-7 -3 0 0.0663
-5 5 4 0.0970
9 1 -1 0.0609
9 -2 -3 0.0694
-1 1 14 0.0930
1 -2 -14 0.0773
1 5 -5 0.0745
1 1 -14 0.0735
-5 -1 -10 0.0570
-5 1 -9 0.0580
-4 5 -5 0.0628
-7 -2 -3 0.0520
-8 1 -1 0.0488
4 0 10 0.0694
6 -1 -12 0.0830

loop_
_geom_angle_atom_site_label_1
_geom_angle_atom_site_label_2
_geom_angle_atom_site_label_3
_geom_angle_site_symmetry_1
_geom_angle_site_symmetry_3
_geom_angle
_geom_angle_publ_flag
C14 N1 C13 . . 116.88(11) ?
C19 N2 C18 . . 116.85(11) ?
C23 N3 C24 . . 116.74(10) ?
C28 N4 C29 . . 115.73(11) ?
C8 C7 H7 . . 109.3 ?
C10 C7 H7 . . 109.3 ?
C10 C7 C8 . . 87.12(8) ?
C11 C7 H7 . . 109.3 ?
C11 C7 C8 . . 118.24(10) ?
C11 C7 C10 . . 121.59(10) ?
C7 C8 H8 . . 108.6 ?
C9 C8 C7 . . 88.29(8) ?
C9 C8 H8 . . 108.6 ?
C16 C8 C7 . . 120.20(9) ?
C16 C8 H8 . . 108.6 ?
C16 C8 C9 . . 120.67(9) ?
C8 C9 H9 . . 109.2 ?
C8 C9 C10 . . 87.06(8) ?
C10 C9 H9 . . 109.2 ?
C21 C9 C8 . . 117.67(10) ?
C21 C9 H9 . . 109.2 ?
C21 C9 C10 . . 122.42(9) ?
C7 C10 C9 . . 87.77(8) ?
C7 C10 H10 . . 110.0 ?
C9 C10 H10 . . 110.0 ?
C26 C10 C7 . . 119.43(10) ?
C26 C10 C9 . . 117.68(9) ?
C26 C10 H10 . . 110.0 ?
C12 C11 C7 . . 121.88(10) ?
C15 C11 C7 . . 120.83(11) ?
C15 C11 C12 . . 117.14(11) ?
C11 C12 H12 . . 120.4 ?
C13 C12 C11 . . 119.11(11) ?
C13 C12 H12 . . 120.4 ?
N1 C13 C12 . . 123.76(13) ?
N1 C13 H13 . . 118.1 ?
C12 C13 H13 . . 118.1 ?
N1 C14 H14 . . 118.3 ?
N1 C14 C15 . . 123.34(12) ?
C15 C14 H14 . . 118.3 ?
C11 C15 H15 . . 120.2 ?
C14 C15 C11 . . 119.66(12) ?
C14 C15 H15 . . 120.2 ?
C17 C16 C8 . . 122.30(10) ?
C17 C16 C20 . . 117.38(11) ?
C20 C16 C8 . . 120.24(10) ?
C16 C17 H17 . . 120.3 ?
C18 C17 C16 . . 119.50(11) ?
C18 C17 H17 . . 120.3 ?
N2 C18 C17 . . 123.29(11) ?
N2 C18 H18 . . 118.4 ?
C17 C18 H18 . . 118.4 ?
N2 C19 H19 . . 118.1 ?
N2 C19 C20 . . 123.83(11) ?
C20 C19 H19 . . 118.1 ?
C16 C20 H20 . . 120.4 ?
C19 C20 C16 . . 119.13(11) ?
C19 C20 H20 . . 120.4 ?
C22 C21 C9 . . 120.73(11) ?
C22 C21 C25 . . 117.18(11) ?
C25 C21 C9 . . 121.96(10) ?
C21 C22 H22 . . 120.2 ?
C23 C22 C21 . . 119.50(11) ?
C23 C22 H22 . . 120.2 ?
N3 C23 C22 . . 123.71(11) ?
N3 C23 H23 . . 118.1 ?
C22 C23 H23 . . 118.1 ?
N3 C24 H24 . . 118.2 ?
N3 C24 C25 . . 123.69(11) ?
C25 C24 H24 . . 118.2 ?
C21 C25 H25 . . 120.4 ?
C24 C25 C21 . . 119.13(11) ?
C24 C25 H25 . . 120.4 ?
C27 C26 C10 . . 122.42(11) ?
C30 C26 C10 . . 120.52(11) ?
C30 C26 C27 . . 117.06(11) ?
C26 C27 H27 . . 120.3 ?
C28 C27 C26 . . 119.31(11) ?
C28 C27 H27 . . 120.3 ?
N4 C28 C27 . . 124.20(12) ?
N4 C28 H28 . . 117.9 ?
C27 C28 H28 . . 117.9 ?
N4 C29 H29 . . 117.9 ?
N4 C29 C30 . . 124.30(12) ?
C30 C29 H29 . . 117.9 ?
C26 C30 H30 . . 120.3 ?
C29 C30 C26 . . 119.40(11) ?
C29 C30 H30 . . 120.3 ?
C6 O1 H1 . . 109.5 ?
C4 O2 H2 . . 109.5 ?
C2 C1 Cl1 . . 118.37(9) ?
C2 C1 C6 . . 121.00(11) ?
C6 C1 Cl1 . . 120.63(10) ?
C1 C2 H2A . . 120.0 ?
C3 C2 C1 . . 119.91(12) ?
C3 C2 H2A . . 120.0 ?
C2 C3 Cl2 . . 119.66(10) ?
C2 C3 C4 . . 120.80(12) ?
C4 C3 Cl2 . . 119.53(9) ?
O2 C4 C3 . . 118.27(11) ?
O2 C4 C5 . . 123.45(11) ?
C5 C4 C3 . . 118.26(11) ?
C4 C5 H5 . . 118.9 ?
C4 C5 C6 . . 122.16(11) ?
C6 C5 H5 . . 118.9 ?
O1 C6 C1 . . 125.53(11) ?
O1 C6 C5 . . 116.64(11) ?
C5 C6 C1 . . 117.84(11) ?
H3A O3 H3B . . 104.5 ?

loop_
_geom_bond_atom_site_label_1
_geom_bond_atom_site_label_2
_geom_bond_site_symmetry_2
_geom_bond_distance
_geom_bond_publ_flag
N1 C13 . 1.3402(17) ?
N1 C14 . 1.3358(19) ?
N2 C18 . 1.3413(16) ?
N2 C19 . 1.3396(16) ?
N3 C23 . 1.3368(17) ?
N3 C24 . 1.3412(16) ?
N4 C28 . 1.3410(17) ?
N4 C29 . 1.3420(17) ?
C7 H7 . 0.9800 ?
C7 C8 . 1.5598(15) ?
C7 C10 . 1.5544(15) ?
C7 C11 . 1.4989(15) ?
C8 H8 . 0.9800 ?
C8 C9 . 1.5481(15) ?
C8 C16 . 1.5012(16) ?
C9 H9 . 0.9800 ?
C9 C10 . 1.5679(15) ?
C9 C21 . 1.5030(15) ?
C10 H10 . 0.9800 ?
C10 C26 . 1.5022(16) ?
C11 C12 . 1.3947(17) ?
C11 C15 . 1.3916(17) ?
C12 H12 . 0.9300 ?
C12 C13 . 1.3856(17) ?
C13 H13 . 0.9300 ?
C14 H14 . 0.9300 ?
C14 C15 . 1.3864(18) ?
C15 H15 . 0.9300 ?
C16 C17 . 1.3920(16) ?
C16 C20 . 1.3936(16) ?
C17 H17 . 0.9300 ?
C17 C18 . 1.3868(17) ?
C18 H18 . 0.9300 ?
C19 H19 . 0.9300 ?
C19 C20 . 1.3838(18) ?
C20 H20 . 0.9300 ?
C21 C22 . 1.3916(16) ?
C21 C25 . 1.3979(17) ?
C22 H22 . 0.9300 ?
C22 C23 . 1.3852(17) ?
C23 H23 . 0.9300 ?
C24 H24 . 0.9300 ?
C24 C25 . 1.3877(16) ?
C25 H25 . 0.9300 ?
C26 C27 . 1.3921(16) ?
C26 C30 . 1.3917(16) ?
C27 H27 . 0.9300 ?
C27 C28 . 1.3890(18) ?
C28 H28 . 0.9300 ?
C29 H29 . 0.9300 ?
C29 C30 . 1.3849(18) ?
C30 H30 . 0.9300 ?
Cl1 C1 . 1.7401(12) ?
Cl2 C3 . 1.7395(13) ?
O1 H1 . 0.8200 ?
O1 C6 . 1.3487(15) ?
O2 H2 . 0.8200 ?
O2 C4 . 1.3473(14) ?
C1 C2 . 1.3843(18) ?
C1 C6 . 1.3982(17) ?
C2 H2A . 0.9300 ?
C2 C3 . 1.3827(17) ?
C3 C4 . 1.3978(18) ?
C4 C5 . 1.3881(18) ?
C5 H5 . 0.9300 ?
C5 C6 . 1.3961(16) ?
O3 H3A . 0.8499 ?
O3 H3B . 0.8504 ?

loop_
_geom_hbond_atom_site_label_D
_geom_hbond_atom_site_label_H
_geom_hbond_atom_site_label_A
_geom_hbond_site_symmetry_A
_geom_hbond_distance_DH
_geom_hbond_distance_HA
_geom_hbond_distance_DA
_geom_hbond_angle_DHA
_geom_hbond_publ_flag
C8 H8 N4 1_565 0.98 2.67 3.6375(16) 169.0 yes
O1 H1 N1 . 0.82 1.98 2.7296(14) 151.4 yes
O1 H1 Cl1 . 0.82 2.62 3.0945(10) 118.8 yes
O2 H2 O3 . 0.82 1.78 2.5952(13) 175.2 yes
O3 H3A N2 1_455 0.85 1.91 2.7617(14) 177.3 yes
O3 H3B N3 4_476 0.85 1.96 2.8036(13) 169.9 yes

loop_
_geom_torsion_atom_site_label_1
_geom_torsion_atom_site_label_2
_geom_torsion_atom_site_label_3
_geom_torsion_atom_site_label_4
_geom_torsion_site_symmetry_1
_geom_torsion_site_symmetry_2
_geom_torsion_site_symmetry_3
_geom_torsion_site_symmetry_4
_geom_torsion
_geom_torsion_publ_flag
N1 C14 C15 C11 . . . . 0.5(2) ?
N2 C19 C20 C16 . . . . -0.02(19) ?
N3 C24 C25 C21 . . . . 0.36(19) ?
N4 C29 C30 C26 . . . . 0.2(2) ?
C7 C8 C9 C10 . . . . 23.26(8) ?
C7 C8 C9 C21 . . . . 148.66(10) ?
C7 C8 C16 C17 . . . . 122.19(12) ?
C7 C8 C16 C20 . . . . -61.13(15) ?
C7 C10 C26 C27 . . . . 10.49(16) ?
C7 C10 C26 C30 . . . . -169.79(10) ?
C7 C11 C12 C13 . . . . -173.02(11) ?
C7 C11 C15 C14 . . . . 172.73(11) ?
C8 C7 C10 C9 . . . . 23.17(8) ?
C8 C7 C10 C26 . . . . 143.96(10) ?
C8 C7 C11 C12 . . . . 53.04(15) ?
C8 C7 C11 C15 . . . . -122.43(12) ?
C8 C9 C10 C7 . . . . -23.36(8) ?
C8 C9 C10 C26 . . . . -145.69(10) ?
C8 C9 C21 C22 . . . . 129.18(11) ?
C8 C9 C21 C25 . . . . -46.63(15) ?
C8 C16 C17 C18 . . . . 175.12(11) ?
C8 C16 C20 C19 . . . . -175.38(11) ?
C9 C8 C16 C17 . . . . 14.44(17) ?
C9 C8 C16 C20 . . . . -168.89(11) ?
C9 C10 C26 C27 . . . . 114.71(12) ?
C9 C10 C26 C30 . . . . -65.58(14) ?
C9 C21 C22 C23 . . . . -174.30(11) ?
C9 C21 C25 C24 . . . . 174.07(11) ?
C10 C7 C8 C9 . . . . -23.48(8) ?
C10 C7 C8 C16 . . . . -148.44(10) ?
C10 C7 C11 C12 . . . . -52.23(16) ?
C10 C7 C11 C15 . . . . 132.30(12) ?
C10 C9 C21 C22 . . . . -125.49(12) ?
C10 C9 C21 C25 . . . . 58.70(16) ?
C10 C26 C27 C28 . . . . 179.86(11) ?
C10 C26 C30 C29 . . . . 179.92(11) ?
C11 C7 C8 C9 . . . . -148.12(10) ?
C11 C7 C8 C16 . . . . 86.92(13) ?
C11 C7 C10 C9 . . . . 144.85(11) ?
C11 C7 C10 C26 . . . . -94.36(13) ?
C11 C12 C13 N1 . . . . 0.17(19) ?
C12 C11 C15 C14 . . . . -2.95(18) ?
C13 N1 C14 C15 . . . . 2.23(19) ?
C14 N1 C13 C12 . . . . -2.60(19) ?
C15 C11 C12 C13 . . . . 2.61(17) ?
C16 C8 C9 C10 . . . . 147.83(10) ?
C16 C8 C9 C21 . . . . -86.77(13) ?
C16 C17 C18 N2 . . . . 0.4(2) ?
C17 C16 C20 C19 . . . . 1.46(17) ?
C18 N2 C19 C20 . . . . -1.23(19) ?
C19 N2 C18 C17 . . . . 1.02(19) ?
C20 C16 C17 C18 . . . . -1.65(18) ?
C21 C9 C10 C7 . . . . -144.57(11) ?
C21 C9 C10 C26 . . . . 93.09(13) ?
C21 C22 C23 N3 . . . . 0.04(19) ?
C22 C21 C25 C24 . . . . -1.88(17) ?
C23 N3 C24 C25 . . . . 1.37(18) ?
C24 N3 C23 C22 . . . . -1.58(18) ?
C25 C21 C22 C23 . . . . 1.71(17) ?
C26 C27 C28 N4 . . . . 0.32(19) ?
C27 C26 C30 C29 . . . . -0.36(17) ?
C28 N4 C29 C30 . . . . 0.28(19) ?
C29 N4 C28 C27 . . . . -0.52(19) ?
C30 C26 C27 C28 . . . . 0.14(17) ?
Cl1 C1 C2 C3 . . . . -178.57(9) ?
Cl1 C1 C6 O1 . . . . -1.12(18) ?
Cl1 C1 C6 C5 . . . . 179.05(9) ?
Cl2 C3 C4 O2 . . . . -0.90(16) ?
Cl2 C3 C4 C5 . . . . 177.76(9) ?
O2 C4 C5 C6 . . . . -179.51(11) ?
C1 C2 C3 Cl2 . . . . -179.30(9) ?
C1 C2 C3 C4 . . . . -0.15(19) ?
C2 C1 C6 O1 . . . . 179.05(12) ?
C2 C1 C6 C5 . . . . -0.78(18) ?
C2 C3 C4 O2 . . . . 179.95(11) ?
C2 C3 C4 C5 . . . . -1.39(18) ?
C3 C4 C5 C6 . . . . 1.90(18) ?
C4 C5 C6 O1 . . . . 179.32(11) ?
C4 C5 C6 C1 . . . . -0.83(18) ?
C6 C1 C2 C3 . . . . 1.26(19) ?
